data_4080469
loop_
_publ_author_name
'Tan, Kel Vin'
'Dutton, Jason L.'
'Skelton, Brian W.'
'Wilson, David J. D.'
'Barnard, Peter J.'

_publ_section_title
;
 Nickel(II) and Palladium(II) Complexes with Chelating N-Heterocyclic
 Carbene Amidate Ligands: Interplay between Normal and Abnormal
 Coordination Modes
;
_journal_issue 6
_journal_name_full Organometallics
_journal_page_first 1913
_journal_paper_doi 10.1021/om4000133
_journal_volume 32
_journal_year 2013
_chemical_formula_moiety 'C28 H22 N6 O2 Pd, C H4 O, C0.5 H1.5 O0.25'
_chemical_formula_sum 'C29.5 H27.5 N6 O3.25 Pd'
_chemical_formula_weight 624.48
_chemical_name_systematic
;
 ? 
;
_space_group_crystal_system monoclinic
_space_group_IT_number 15
_space_group_name_Hall '-C 2yc'
_space_group_name_H-M_alt 'C 1 2/c 1'
_symmetry_space_group_name_Hall '-C 2yc'
_symmetry_space_group_name_H-M 'C 1 2/c 1'
_atom_sites_solution_hydrogens geom
_atom_sites_solution_primary heavy
_atom_sites_solution_secondary difmap
_audit_creation_date 2012-11-08
_audit_creation_method
;
  Olex2 1.2
  (compiled Oct 26 2012 17:06:22, GUI svn.r4371)
;
_cell_angle_alpha 90.00
_cell_angle_beta 112.84(3)
_cell_angle_gamma 90.00
_cell_formula_units_Z 8
_cell_length_a 20.648(4)
_cell_length_b 19.386(4)
_cell_length_c 14.289(3)
_cell_measurement_reflns_used 5432
_cell_measurement_temperature 173
_cell_measurement_theta_max 29.4362
_cell_measurement_theta_min 2.4294
_cell_volume 5271(2)
_computing_cell_refinement
;
CrysAlisPro, Agilent Technologies,
Version 1.171.35.19 (release 27-10-2011 CrysAlis171 .NET)
(compiled Oct 27 2011,15:02:11)
;
_computing_data_collection
;
CrysAlisPro, Agilent Technologies,
Version 1.171.35.19 (release 27-10-2011 CrysAlis171 .NET)
(compiled Oct 27 2011,15:02:11)
;
_computing_data_reduction
;
CrysAlisPro, Agilent Technologies,
Version 1.171.35.19 (release 27-10-2011 CrysAlis171 .NET)
(compiled Oct 27 2011,15:02:11)
;
_computing_molecular_graphics
;
O. V. Dolomanov, L. J. Bourhis, R. J. Gildea, J. A. K. Howard and H. Puschmann,
OLEX2: a complete structure solution, refinement and analysis program.
J. Appl. Cryst. (2009). 42, 339-341.
;
_computing_publication_material
;
O. V. Dolomanov, L. J. Bourhis, R. J. Gildea, J. A. K. Howard and H. Puschmann,
OLEX2: a complete structure solution, refinement and analysis program.
J. Appl. Cryst. (2009). 42, 339-341.
;
_computing_structure_refinement
;
SHELXL, G.M. Sheldrick, Acta Cryst.
(2008). A64, 112-122
;
_computing_structure_solution
;
SHELXS, G.M. Sheldrick, Acta Cryst.
(2008). A64, 112-122
;
_diffrn_ambient_temperature 173
_diffrn_detector_area_resol_mean 10.3281
_diffrn_measured_fraction_theta_full 0.999
_diffrn_measured_fraction_theta_max 0.999
_diffrn_measurement_device_type 'Xcalibur, Atlas, Gemini'
_diffrn_measurement_method '\w scans'
_diffrn_radiation_monochromator graphite
_diffrn_radiation_type MoK\a
_diffrn_radiation_wavelength 0.71073
_diffrn_reflns_av_R_equivalents 0.0373
_diffrn_reflns_av_unetI/netI 0.0477
_diffrn_reflns_limit_h_max 20
_diffrn_reflns_limit_h_min -25
_diffrn_reflns_limit_k_max 23
_diffrn_reflns_limit_k_min -23
_diffrn_reflns_limit_l_max 17
_diffrn_reflns_limit_l_min -16
_diffrn_reflns_number 14425
_diffrn_reflns_theta_full 26.02
_diffrn_reflns_theta_max 26.02
_diffrn_reflns_theta_min 2.43
_diffrn_source 'Enhance (Mo) X-ray Source'
_diffrn_standards_number 0
_exptl_absorpt_coefficient_mu 0.750
_exptl_absorpt_correction_T_max 1.00000
_exptl_absorpt_correction_T_min 0.98562
_exptl_absorpt_correction_type multi-scan
_exptl_absorpt_process_details
;
CrysAlisPro, Agilent Technologies,
Version 1.171.35.19 (release 27-10-2011 CrysAlis171 .NET)
(compiled Oct 27 2011,15:02:11)
Empirical absorption correction using spherical harmonics,
 implemented in SCALE3 ABSPACK scaling algorithm.
;
_exptl_crystal_colour 'clear colourless'
_exptl_crystal_colour_lustre clear
_exptl_crystal_colour_primary colourless
_exptl_crystal_density_diffrn 1.574
_exptl_crystal_density_method 'not measured'
_exptl_crystal_description needle
_exptl_crystal_F_000 2548
_exptl_crystal_size_max 0.15
_exptl_crystal_size_mid 0.03
_exptl_crystal_size_min 0.03
_refine_diff_density_max 0.599
_refine_diff_density_min -0.419
_refine_diff_density_rms 0.086
_refine_ls_extinction_method none
_refine_ls_goodness_of_fit_ref 1.032
_refine_ls_hydrogen_treatment mixed
_refine_ls_matrix_type full
_refine_ls_number_parameters 369
_refine_ls_number_reflns 5195
_refine_ls_number_restraints 0
_refine_ls_restrained_S_all 1.032
_refine_ls_R_factor_all 0.0565
_refine_ls_R_factor_gt 0.0381
_refine_ls_shift/su_max 0.001
_refine_ls_shift/su_mean 0.000
_refine_ls_structure_factor_coef Fsqd
_refine_ls_weighting_details 'calc w=1/[\s^2^(Fo^2^)+(0.0416P)^2^+8.0861P] where P=(Fo^2^+2Fc^2^)/3'
_refine_ls_weighting_scheme calc
_refine_ls_wR_factor_gt 0.0849
_refine_ls_wR_factor_ref 0.0934
_reflns_number_gt 4106
_reflns_number_total 5195
_reflns_threshold_expression >2sigma(I)
_cod_data_source_file om4000133_si_002.cif
_cod_data_source_block 6a,a
_cod_original_cell_volume 5271.5(18)
_cod_original_formula_sum 'C29.50 H27.50 N6 O3.25 Pd'
_cod_database_code 4080469
_olex2_refinement_description
;
1. Fixed Uiso
 At 1.2 times of:
  H12' of C12', H13' of C13', H13 of C13, H7' of C7', H1' of C1', H11 of C11,
  H3' of C3', H8' of C8', H7 of C7, H10' of C10', H14' of C14', H12 of C12, H8
  of C8, H11' of C11', {H4A,H4B} of C4, H1 of C1, H3 of C3, {H4'A,H4'B} of C4',
  H10 of C10, H14 of C14
 At 1.5 times of:
  {H15A,H15B,H15C} of C15, {H16A,H16B,H16C} of C16, H2 of O2
2. Others
 Fixed Sof: C16(0.5) H16A(0.5) H16B(0.5) H16C(0.5) O3(0.25)
3.a Secondary CH2 refined with riding coordinates:
 C4(H4A,H4B), C4'(H4'A,H4'B)
3.b Aromatic/amide H refined with riding coordinates:
 C1(H1), C3(H3), C10(H10), C14(H14), C7(H7), C8'(H8'), C13(H13), C8(H8),
 C12(H12), C11(H11), C3'(H3'), C1'(H1'), C7'(H7'), C14'(H14'), C10'(H10'),
 C11'(H11'), C12'(H12'), C13'(H13')
3.c Idealised Me refined as rotating group:
 C15(H15A,H15B,H15C), C16(H16A,H16B,H16C)
3.d Idealised tetrahedral OH refined as rotating group:
 O2(H2)
;

loop_
_space_group_symop_id
_space_group_symop_operation_xyz
1 'x, y, z'
2 '-x, y, -z+1/2'
3 'x+1/2, y+1/2, z'
4 '-x+1/2, y+1/2, -z+1/2'
5 '-x, -y, -z'
6 'x, -y, z-1/2'
7 '-x+1/2, -y+1/2, -z'
8 'x+1/2, -y+1/2, z-1/2'

loop_
_atom_site_label
_atom_site_type_symbol
_atom_site_fract_x
_atom_site_fract_y
_atom_site_fract_z
_atom_site_U_iso_or_equiv
_atom_site_adp_type
_atom_site_occupancy
_atom_site_symmetry_multiplicity
_atom_site_calc_flag
_atom_site_refinement_flags
Pd1 Pd 0.458283(12) 0.322141(13) 0.554417(19) 0.02416(10) Uani 1 1 d .
C5' C 0.56533(17) 0.21310(17) 0.6623(3) 0.0278(7) Uani 1 1 d .
N3 N 0.38746(14) 0.25921(14) 0.4469(2) 0.0264(6) Uani 1 1 d .
N2 N 0.32588(14) 0.49715(14) 0.4836(2) 0.0270(6) Uani 1 1 d .
O1' O 0.58657(14) 0.15274(13) 0.6839(2) 0.0403(6) Uani 1 1 d .
O1 O 0.27549(13) 0.21434(13) 0.36905(19) 0.0390(6) Uani 1 1 d .
N3' N 0.52003(14) 0.23651(14) 0.5736(2) 0.0293(6) Uani 1 1 d .
N1 N 0.31947(14) 0.38665(14) 0.4695(2) 0.0255(6) Uani 1 1 d .
C4 C 0.28410(18) 0.31987(17) 0.4484(3) 0.0309(8) Uani 1 1 d .
H4A H 0.2371 0.3269 0.3940 0.037 Uiso 1 1 calc R
H4B H 0.2766 0.3057 0.5100 0.037 Uiso 1 1 calc R
C2 C 0.39093(17) 0.40011(17) 0.5248(2) 0.0259(7) Uani 1 1 d .
C1 C 0.28241(18) 0.44440(17) 0.4458(3) 0.0283(8) Uani 1 1 d .
H1 H 0.2332 0.4476 0.4083 0.034 Uiso 1 1 calc R
C6' C 0.49216(19) 0.19052(18) 0.4896(3) 0.0299(8) Uani 1 1 d .
C3 C 0.39294(17) 0.47000(18) 0.5325(3) 0.0286(8) Uani 1 1 d .
H3 H 0.4342 0.4964 0.5665 0.034 Uiso 1 1 calc R
C4' C 0.59382(18) 0.26367(17) 0.7493(3) 0.0299(8) Uani 1 1 d .
H4'A H 0.5660 0.2587 0.7918 0.036 Uiso 1 1 calc R
H4'B H 0.6427 0.2500 0.7916 0.036 Uiso 1 1 calc R
C9 C 0.30522(19) 0.56831(17) 0.4672(3) 0.0294(8) Uani 1 1 d .
C10 C 0.2349(2) 0.58524(19) 0.4344(3) 0.0397(9) Uani 1 1 d .
H10 H 0.2006 0.5507 0.4269 0.048 Uiso 1 1 calc R
N1' N 0.59419(14) 0.33688(14) 0.7237(2) 0.0262(6) Uani 1 1 d .
C5 C 0.31823(18) 0.25966(17) 0.4170(2) 0.0271(7) Uani 1 1 d .
C2' C 0.53742(17) 0.37417(18) 0.6539(2) 0.0268(7) Uani 1 1 d .
C6 C 0.42191(18) 0.20201(18) 0.4230(3) 0.0287(8) Uani 1 1 d .
C14 C 0.3555(2) 0.61835(19) 0.4820(3) 0.0392(9) Uani 1 1 d .
H14 H 0.4039 0.6066 0.5082 0.047 Uiso 1 1 calc R
C7 C 0.3925(2) 0.1592(2) 0.3399(3) 0.0396(9) Uani 1 1 d .
H7 H 0.3451 0.1664 0.2945 0.047 Uiso 1 1 calc R
C8' C 0.4996(2) 0.0960(2) 0.3858(3) 0.0474(10) Uani 1 1 d .
H8' H 0.5261 0.0600 0.3726 0.057 Uiso 1 1 calc R
C13 C 0.3342(3) 0.6862(2) 0.4580(4) 0.0485(11) Uani 1 1 d .
H13 H 0.3683 0.7211 0.4663 0.058 Uiso 1 1 calc R
C8 C 0.4306(2) 0.1060(2) 0.3214(3) 0.0482(11) Uani 1 1 d .
H8 H 0.4092 0.0765 0.2646 0.058 Uiso 1 1 calc R
C12 C 0.2651(3) 0.7032(2) 0.4227(3) 0.0499(11) Uani 1 1 d .
H12 H 0.2509 0.7496 0.4049 0.060 Uiso 1 1 calc R
C11 C 0.2155(2) 0.6531(2) 0.4128(3) 0.0468(10) Uani 1 1 d .
H11 H 0.1674 0.6656 0.3907 0.056 Uiso 1 1 calc R
N2' N 0.63193(14) 0.44104(14) 0.7350(2) 0.0272(6) Uani 1 1 d .
C3' C 0.56322(16) 0.43961(17) 0.6637(2) 0.0265(7) Uani 1 1 d .
H3' H 0.5380 0.4785 0.6272 0.032 Uiso 1 1 calc R
C1' C 0.64890(17) 0.37729(18) 0.7697(2) 0.0282(8) Uani 1 1 d .
H1' H 0.6929 0.3631 0.8192 0.034 Uiso 1 1 calc R
C7' C 0.5304(2) 0.1379(2) 0.4693(3) 0.0406(9) Uani 1 1 d .
H7' H 0.5781 0.1307 0.5132 0.049 Uiso 1 1 calc R
C9' C 0.67742(17) 0.49998(18) 0.7639(2) 0.0284(8) Uani 1 1 d .
C14' C 0.64856(19) 0.56488(19) 0.7557(3) 0.0334(8) Uani 1 1 d .
H14' H 0.5991 0.5705 0.7333 0.040 Uiso 1 1 calc R
C10' C 0.74969(18) 0.49063(19) 0.7987(3) 0.0334(8) Uani 1 1 d .
H10' H 0.7693 0.4457 0.8051 0.040 Uiso 1 1 calc R
C11' C 0.79246(19) 0.5483(2) 0.8240(3) 0.0382(9) Uani 1 1 d .
H11' H 0.8420 0.5430 0.8484 0.046 Uiso 1 1 calc R
C12' C 0.7638(2) 0.6134(2) 0.8140(3) 0.0399(9) Uani 1 1 d .
H12' H 0.7936 0.6527 0.8305 0.048 Uiso 1 1 calc R
C13' C 0.6923(2) 0.6217(2) 0.7804(3) 0.0393(9) Uani 1 1 d .
H13' H 0.6729 0.6667 0.7740 0.047 Uiso 1 1 calc R
O2 O 0.62176(14) 0.05905(14) 0.8394(2) 0.0425(7) Uani 1 1 d .
H2 H 0.6122 0.0853 0.7890 0.064 Uiso 1 1 calc R
C15 C 0.5957(3) 0.0874(2) 0.9077(4) 0.0618(13) Uani 1 1 d .
H15A H 0.5444 0.0909 0.8752 0.093 Uiso 1 1 calc R
H15B H 0.6158 0.1335 0.9281 0.093 Uiso 1 1 calc R
H15C H 0.6087 0.0578 0.9678 0.093 Uiso 1 1 calc R
C16 C 0.5095(4) 0.6676(4) 0.6847(7) 0.049(2) Uani 0.50 1 d P
H16A H 0.4775 0.6779 0.6148 0.074 Uiso 0.50 1 calc PR
H16B H 0.4997 0.6212 0.7032 0.074 Uiso 0.50 1 calc PR
H16C H 0.5582 0.6697 0.6897 0.074 Uiso 0.50 1 calc PR
O3 O 0.5000 0.7155(5) 0.7500 0.085(3) Uani 0.50 2 d SP

loop_
_atom_site_aniso_label
_atom_site_aniso_U_11
_atom_site_aniso_U_22
_atom_site_aniso_U_33
_atom_site_aniso_U_23
_atom_site_aniso_U_13
_atom_site_aniso_U_12
Pd1 0.01643(14) 0.02489(14) 0.02601(15) 0.00214(11) 0.00261(10) -0.00089(10)
C5' 0.0207(18) 0.0302(18) 0.0325(19) 0.0028(16) 0.0102(15) -0.0001(14)
N3 0.0199(15) 0.0281(15) 0.0272(15) -0.0002(12) 0.0048(12) -0.0013(12)
N2 0.0225(15) 0.0269(14) 0.0277(15) -0.0005(13) 0.0054(12) -0.0002(12)
O1' 0.0423(16) 0.0296(13) 0.0436(16) 0.0043(12) 0.0107(13) 0.0111(12)
O1 0.0246(14) 0.0395(14) 0.0459(16) -0.0133(13) 0.0059(12) -0.0094(11)
N3' 0.0231(15) 0.0298(15) 0.0307(16) -0.0003(13) 0.0058(12) 0.0014(12)
N1 0.0166(14) 0.0253(14) 0.0296(15) 0.0005(12) 0.0036(12) -0.0017(11)
C4 0.0190(17) 0.0287(18) 0.038(2) 0.0009(16) 0.0039(15) -0.0043(14)
C2 0.0172(17) 0.0305(18) 0.0247(17) 0.0012(15) 0.0025(13) -0.0017(14)
C1 0.0243(18) 0.0291(18) 0.0287(18) -0.0006(15) 0.0073(15) 0.0007(14)
C6' 0.0268(19) 0.0324(19) 0.0304(19) 0.0009(15) 0.0110(15) -0.0013(15)
C3 0.0180(17) 0.0321(18) 0.0297(18) -0.0009(16) 0.0027(14) -0.0007(14)
C4' 0.0221(18) 0.0294(18) 0.0314(18) 0.0077(16) 0.0029(14) 0.0025(14)
C9 0.032(2) 0.0279(17) 0.0255(18) -0.0001(15) 0.0083(15) 0.0021(15)
C10 0.037(2) 0.033(2) 0.042(2) 0.0025(18) 0.0070(18) 0.0029(17)
N1' 0.0194(15) 0.0297(15) 0.0248(15) 0.0012(12) 0.0034(12) -0.0010(12)
C5 0.0240(19) 0.0300(18) 0.0235(17) 0.0024(15) 0.0050(14) -0.0033(15)
C2' 0.0188(17) 0.0313(18) 0.0254(18) 0.0040(15) 0.0032(14) 0.0019(14)
C6 0.0290(19) 0.0292(17) 0.0276(18) -0.0004(15) 0.0105(15) -0.0011(15)
C14 0.039(2) 0.036(2) 0.048(2) 0.0001(19) 0.0226(19) 0.0018(17)
C7 0.035(2) 0.048(2) 0.033(2) -0.0050(18) 0.0103(17) 0.0005(18)
C8' 0.048(3) 0.045(2) 0.049(3) -0.012(2) 0.019(2) 0.007(2)
C13 0.063(3) 0.029(2) 0.067(3) 0.000(2) 0.040(3) -0.0026(19)
C8 0.050(3) 0.050(2) 0.043(2) -0.017(2) 0.016(2) -0.004(2)
C12 0.074(3) 0.031(2) 0.048(3) 0.008(2) 0.027(2) 0.011(2)
C11 0.048(3) 0.043(2) 0.041(2) 0.0017(19) 0.0067(19) 0.016(2)
N2' 0.0185(15) 0.0323(15) 0.0258(15) -0.0005(13) 0.0030(12) 0.0003(12)
C3' 0.0164(17) 0.0298(17) 0.0266(18) 0.0016(15) 0.0010(14) 0.0007(14)
C1' 0.0182(17) 0.0382(19) 0.0222(17) 0.0017(16) 0.0015(14) -0.0006(15)
C7' 0.033(2) 0.043(2) 0.043(2) -0.0019(19) 0.0122(18) 0.0066(18)
C9' 0.0236(18) 0.0334(18) 0.0244(17) -0.0047(15) 0.0054(14) -0.0082(15)
C14' 0.0257(19) 0.039(2) 0.0318(19) -0.0019(17) 0.0067(16) -0.0027(16)
C10' 0.0254(19) 0.039(2) 0.0307(19) -0.0022(16) 0.0049(15) -0.0007(16)
C11' 0.0230(19) 0.051(2) 0.037(2) -0.0082(18) 0.0071(16) -0.0076(17)
C12' 0.036(2) 0.043(2) 0.038(2) -0.0078(18) 0.0102(17) -0.0161(18)
C13' 0.041(2) 0.034(2) 0.039(2) -0.0065(18) 0.0113(18) -0.0049(17)
O2 0.0344(15) 0.0470(16) 0.0425(16) 0.0034(13) 0.0108(13) 0.0115(13)
C15 0.071(3) 0.057(3) 0.073(3) -0.004(3) 0.045(3) 0.004(2)
C16 0.035(5) 0.052(5) 0.060(6) 0.037(5) 0.017(4) 0.014(4)
O3 0.109(9) 0.043(5) 0.129(10) 0.000 0.075(8) 0.000

loop_
_atom_type_symbol
_atom_type_description
_atom_type_scat_dispersion_real
_atom_type_scat_dispersion_imag
_atom_type_scat_source
C C 0.0033 0.0016 'International Tables Vol C Tables 4.2.6.8 and 6.1.1.4'
H H 0.0000 0.0000 'International Tables Vol C Tables 4.2.6.8 and 6.1.1.4'
N N 0.0061 0.0033 'International Tables Vol C Tables 4.2.6.8 and 6.1.1.4'
O O 0.0106 0.0060 'International Tables Vol C Tables 4.2.6.8 and 6.1.1.4'
Pd Pd -0.9988 1.0072 'International Tables Vol C Tables 4.2.6.8 and 6.1.1.4'

loop_
_geom_angle_atom_site_label_1
_geom_angle_atom_site_label_2
_geom_angle_atom_site_label_3
_geom_angle
_geom_angle_site_symmetry_1
N3' Pd1 N3 81.05(11) .
C2 Pd1 N3 93.21(12) .
C2 Pd1 N3' 174.27(12) .
C2' Pd1 N3 171.21(12) .
C2' Pd1 N3' 91.11(12) .
C2' Pd1 C2 94.59(13) .
O1' C5' N3' 127.4(3) .
O1' C5' C4' 114.7(3) .
N3' C5' C4' 117.9(3) .
C5 N3 Pd1 127.0(2) .
C5 N3 C6 120.2(3) .
C6 N3 Pd1 111.3(2) .
C1 N2 C3 107.3(3) .
C1 N2 C9 124.2(3) .
C3 N2 C9 128.4(3) .
C5' N3' Pd1 125.2(2) .
C5' N3' C6' 119.6(3) .
C6' N3' Pd1 111.6(2) .
C2 N1 C4 127.9(3) .
C1 N1 C4 120.3(3) .
C1 N1 C2 111.4(3) .
N1 C4 C5 119.4(3) .
N1 C2 Pd1 118.4(2) .
C3 C2 Pd1 138.2(3) .
C3 C2 N1 102.9(3) .
N1 C1 N2 108.3(3) .
C6 C6' N3' 116.3(3) .
C7' C6' N3' 124.0(3) .
C7' C6' C6 119.6(3) .
C2 C3 N2 110.1(3) .
N1' C4' C5' 117.4(3) .
C10 C9 N2 119.4(3) .
C14 C9 N2 119.6(3) .
C14 C9 C10 121.0(3) .
C11 C10 C9 118.7(4) .
C2' N1' C4' 126.1(3) .
C1' N1' C4' 122.4(3) .
C1' N1' C2' 111.3(3) .
N3 C5 C4 118.5(3) .
O1 C5 N3 128.2(3) .
O1 C5 C4 113.2(3) .
N1' C2' Pd1 118.4(2) .
C3' C2' Pd1 136.9(3) .
C3' C2' N1' 102.7(3) .
C6' C6 N3 116.0(3) .
C7 C6 N3 125.3(3) .
C7 C6 C6' 118.7(3) .
C9 C14 C13 118.9(4) .
C6 C7 C8 121.3(4) .
C7' C8' C8 120.4(4) .
C12 C13 C14 120.5(4) .
C8' C8 C7 119.7(4) .
C13 C12 C11 120.0(4) .
C10 C11 C12 120.7(4) .
C3' N2' C9' 126.5(3) .
C1' N2' C3' 107.6(3) .
C1' N2' C9' 125.9(3) .
C2' C3' N2' 110.0(3) .
N1' C1' N2' 108.4(3) .
C8' C7' C6' 120.4(4) .
C14' C9' N2' 119.3(3) .
C14' C9' C10' 121.2(3) .
C10' C9' N2' 119.4(3) .
C9' C14' C13' 119.2(3) .
C11' C10' C9' 118.5(3) .
C12' C11' C10' 120.6(4) .
C13' C12' C11' 120.3(4) .
C12' C13' C14' 120.2(4) .
C16 O3 C16 95.7(9) 2_656

loop_
_geom_bond_atom_site_label_1
_geom_bond_atom_site_label_2
_geom_bond_distance
_geom_bond_site_symmetry_2
Pd1 N3 2.060(3) .
Pd1 N3' 2.046(3) .
Pd1 C2 1.985(3) .
Pd1 C2' 1.976(3) .
C5' O1' 1.246(4) .
C5' N3' 1.329(4) .
C5' C4' 1.512(5) .
N3 C5 1.323(4) .
N3 C6 1.429(4) .
N2 C1 1.329(4) .
N2 C3 1.390(4) .
N2 C9 1.436(4) .
O1 C5 1.245(4) .
N3' C6' 1.425(4) .
N1 C4 1.459(4) .
N1 C2 1.402(4) .
N1 C1 1.324(4) .
C4 C5 1.519(5) .
C2 C3 1.359(5) .
C6' C6 1.410(5) .
C6' C7' 1.388(5) .
C4' N1' 1.466(4) .
C9 C10 1.381(5) .
C9 C14 1.375(5) .
C10 C11 1.375(5) .
N1' C2' 1.409(4) .
N1' C1' 1.321(4) .
C2' C3' 1.362(5) .
C6 C7 1.382(5) .
C14 C13 1.387(5) .
C7 C8 1.383(6) .
C8' C8 1.378(6) .
C8' C7' 1.377(5) .
C13 C12 1.357(6) .
C12 C11 1.378(6) .
N2' C3' 1.389(4) .
N2' C1' 1.327(4) .
N2' C9' 1.434(4) .
C9' C14' 1.378(5) .
C9' C10' 1.389(5) .
C14' C13' 1.381(5) .
C10' C11' 1.383(5) .
C11' C12' 1.378(5) .
C12' C13' 1.373(5) .
O2 C15 1.398(5) .
C16 O3 1.384(11) .
O3 C16 1.384(11) 2_656
